data_7031235
loop_
_publ_author_name
'Wang, Xiu-Li'
'Luan, Jian'
'Lin, Hong-Yan'
'Le, Mao'
'Liu, Guo-Cheng'

_publ_section_title
;
 The various architectures and properties of a series of coordination
 polymers tuned by the central metals.
;
_journal_issue 21
_journal_name_full 'Dalton transactions (Cambridge, England : 2003)'
_journal_page_first 8072
_journal_page_last 8082
_journal_paper_doi 10.1039/c4dt00064a
_journal_volume 43
_journal_year 2014
_chemical_formula_sum 'C26 H30 Co N4 O9'
_chemical_formula_weight 601.47
_chemical_name_systematic
; 
 ? 
;
_space_group_IT_number 2
_symmetry_cell_setting triclinic
_symmetry_space_group_name_Hall '-P 1'
_symmetry_space_group_name_H-M 'P -1'
_atom_sites_solution_hydrogens geom
_atom_sites_solution_primary direct
_atom_sites_solution_secondary difmap
_audit_creation_method SHELXL-97
_cell_angle_alpha 76.2220(10)
_cell_angle_beta 85.6630(10)
_cell_angle_gamma 72.7250(10)
_cell_formula_units_Z 2
_cell_length_a 8.7946(5)
_cell_length_b 12.8230(8)
_cell_length_c 13.5008(8)
_cell_measurement_reflns_used 6380
_cell_measurement_temperature 296(2)
_cell_measurement_theta_max 25.00
_cell_measurement_theta_min 1.55
_cell_volume 1411.99(15)
_computing_cell_refinement 'SMART (Bruker, 2001)'
_computing_data_collection 'SMART (Bruker, 2001)'
_computing_data_reduction 'SAINT+ (Bruker, 1999)'
_computing_molecular_graphics 'PLATON (Spek, 2003)'
_computing_publication_material 'SHELXTL (1998)'
_computing_structure_refinement 'SHELXL-97 (Sheldrick, 2008)'
_computing_structure_solution 'SHELXS-97 (Sheldrick, 2008)'
_diffrn_ambient_temperature 296(2)
_diffrn_measured_fraction_theta_full 0.990
_diffrn_measured_fraction_theta_max 0.990
_diffrn_radiation_monochromator graphite
_diffrn_radiation_source 'fine-focus sealed tube'
_diffrn_radiation_type MoK\a
_diffrn_radiation_wavelength 0.71073
_diffrn_reflns_av_R_equivalents 0.0077
_diffrn_reflns_av_unetI/netI 0.0138
_diffrn_reflns_limit_h_max 9
_diffrn_reflns_limit_h_min -10
_diffrn_reflns_limit_k_max 10
_diffrn_reflns_limit_k_min -15
_diffrn_reflns_limit_l_max 15
_diffrn_reflns_limit_l_min -16
_diffrn_reflns_number 7133
_diffrn_reflns_theta_full 24.99
_diffrn_reflns_theta_max 25.00
_diffrn_reflns_theta_min 1.55
_exptl_absorpt_coefficient_mu 0.666
_exptl_absorpt_correction_T_max 0.905
_exptl_absorpt_correction_T_min 0.852
_exptl_absorpt_correction_type multi-scan
_exptl_absorpt_process_details SADABS
_exptl_crystal_colour PINK
_exptl_crystal_density_diffrn 1.415
_exptl_crystal_density_method 'not measured'
_exptl_crystal_description BLOCK
_exptl_crystal_F_000 626
_exptl_crystal_size_max 0.25
_exptl_crystal_size_mid 0.20
_exptl_crystal_size_min 0.15
_refine_diff_density_max 1.385
_refine_diff_density_min -0.568
_refine_diff_density_rms 0.072
_refine_ls_extinction_method none
_refine_ls_goodness_of_fit_ref 1.047
_refine_ls_hydrogen_treatment constr
_refine_ls_matrix_type full
_refine_ls_number_parameters 368
_refine_ls_number_reflns 4921
_refine_ls_number_restraints 6
_refine_ls_restrained_S_all 1.049
_refine_ls_R_factor_all 0.0483
_refine_ls_R_factor_gt 0.0451
_refine_ls_shift/su_max 0.000
_refine_ls_shift/su_mean 0.000
_refine_ls_structure_factor_coef Fsqd
_refine_ls_weighting_details 'calc w=1/[\s^2^(Fo^2^)+(0.0676P)^2^+2.3396P] where P=(Fo^2^+2Fc^2^)/3'
_refine_ls_weighting_scheme calc
_refine_ls_wR_factor_gt 0.1292
_refine_ls_wR_factor_ref 0.1315
_reflns_number_gt 4508
_reflns_number_total 4921
_reflns_threshold_expression >2sigma(I)
_cod_data_source_file c4dt00064a2.cif
_cod_data_source_block lj-1
_cod_depositor_comments
;
The following automatic conversions were performed:

'_symmetry_cell_setting' value 'Triclinic' changed to 'triclinic'
according to
/usr/data/users/saulius/crontab/automatic-downloads/current/RSC/lib/dictionaries/cif_core.dic
dictionary named 'cif_core.dic' version 2.4.2 from 2011-04-26.

Automatic conversion script
Id: cif_fix_values 2281 2013-09-26 08:29:07Z andrius 
;
_cod_database_code 7031235

loop_
_symmetry_equiv_pos_as_xyz
'x, y, z'
'-x, -y, -z'

loop_
_atom_site_label
_atom_site_type_symbol
_atom_site_fract_x
_atom_site_fract_y
_atom_site_fract_z
_atom_site_U_iso_or_equiv
_atom_site_adp_type
_atom_site_occupancy
_atom_site_symmetry_multiplicity
_atom_site_calc_flag
_atom_site_refinement_flags
_atom_site_disorder_assembly
_atom_site_disorder_group
Co1 Co 1.0000 0.5000 -0.5000 0.02219(15) Uani 1 2 d S . .
N1 N 0.7550(3) 0.52840(19) -0.44629(19) 0.0302(5) Uani 1 1 d . . .
O1 O 0.0517(3) 0.64126(16) -0.09202(15) 0.0346(5) Uani 1 1 d . . .
C1 C 0.6605(4) 0.6282(3) -0.4368(3) 0.0379(7) Uani 1 1 d . . .
H1A H 0.6953 0.6912 -0.4628 0.046 Uiso 1 1 calc R . .
O1W O 0.9810(3) 0.36417(16) -0.55301(15) 0.0327(5) Uani 1 1 d . . .
H1WA H 0.9757 0.3639 -0.6156 0.039 Uiso 1 1 d R . .
H1WB H 1.0205 0.2960 -0.5227 0.039 Uiso 1 1 d R . .
Co2 Co 0.0000 0.5000 0.0000 0.02886(17) Uani 1 2 d S . .
O2 O 0.0713(3) 0.60771(17) -0.24736(16) 0.0459(6) Uani 1 1 d . . .
N2 N 0.2591(3) 0.4105(2) 0.0250(2) 0.0377(6) Uani 1 1 d . A .
C2 C 0.5131(4) 0.6419(3) -0.3898(3) 0.0454(8) Uani 1 1 d . . .
H2A H 0.4506 0.7127 -0.3839 0.055 Uiso 1 1 calc R . .
O2W O 0.9366(2) 0.60493(16) -0.64107(15) 0.0324(5) Uani 1 1 d . . .
H2WA H 0.9788 0.6542 -0.6751 0.039 Uiso 1 1 d R . .
H2WB H 0.8425 0.6209 -0.6632 0.039 Uiso 1 1 d R . .
N3 N 0.5947(3) 0.2430(2) -0.3254(2) 0.0359(6) Uani 1 1 d . . .
H3B H 0.6934 0.2368 -0.3403 0.043 Uiso 1 1 calc R . .
O3 O -0.0223(4) 1.2040(2) -0.3203(2) 0.0598(8) Uani 1 1 d . . .
C3 C 0.4599(4) 0.5493(3) -0.3520(3) 0.0387(7) Uani 1 1 d . . .
H3A H 0.3604 0.5569 -0.3208 0.046 Uiso 1 1 calc R . .
O3W O -0.0015(3) 0.56664(18) 0.12522(16) 0.0433(6) Uani 1 1 d . . .
O4 O 0.1254(4) 1.1532(2) -0.4499(2) 0.0621(8) Uani 1 1 d . . .
C4 C 0.5565(3) 0.4445(2) -0.3609(2) 0.0283(6) Uani 1 1 d . . .
N4 N 0.5041(4) 0.1494(2) -0.1228(2) 0.0470(7) Uani 1 1 d . A .
H4A H 0.4025 0.1661 -0.1141 0.056 Uiso 1 1 calc R . .
O5 O 0.3572(2) 0.3580(2) -0.29324(19) 0.0434(6) Uani 1 1 d . . .
C5 C 0.7021(3) 0.4385(2) -0.4092(2) 0.0297(6) Uani 1 1 d . . .
H5A H 0.7668 0.3687 -0.4163 0.036 Uiso 1 1 calc R . .
C6 C 0.4957(3) 0.3440(2) -0.3232(2) 0.0304(6) Uani 1 1 d . . .
O6 O 0.7151(6) 0.1376(5) -0.0508(5) 0.0585(11) Uani 0.578(6) 1 d PU A 1
O6' O 0.7490(8) 0.1909(7) -0.0996(6) 0.0585(11) Uani 0.422(6) 1 d P A 2
C7 C 0.5404(4) 0.1426(3) -0.3032(2) 0.0335(6) Uani 1 1 d . . .
H7A H 0.4249 0.1662 -0.3132 0.040 Uiso 1 1 calc R . .
C8 C 0.6172(5) 0.0675(3) -0.3760(3) 0.0474(8) Uani 1 1 d . . .
H8A H 0.5920 0.1094 -0.4456 0.057 Uiso 1 1 calc R . .
H8B H 0.7319 0.0451 -0.3685 0.057 Uiso 1 1 calc R . .
C9 C 0.5604(5) -0.0365(3) -0.3562(3) 0.0545(9) Uani 1 1 d . . .
H9A H 0.4474 -0.0148 -0.3703 0.065 Uiso 1 1 calc R . .
H9B H 0.6159 -0.0841 -0.4015 0.065 Uiso 1 1 calc R . .
C10 C 0.5908(8) -0.1008(3) -0.2469(4) 0.0797(16) Uani 1 1 d . . .
H10A H 0.7046 -0.1296 -0.2349 0.096 Uiso 1 1 calc R . .
H10B H 0.5474 -0.1641 -0.2343 0.096 Uiso 1 1 calc R . .
C11 C 0.5134(8) -0.0249(4) -0.1735(3) 0.0862(18) Uani 1 1 d . . .
H11A H 0.3988 -0.0005 -0.1823 0.103 Uiso 1 1 calc R . .
H11B H 0.5363 -0.0669 -0.1038 0.103 Uiso 1 1 calc R . .
C12 C 0.5751(5) 0.0770(3) -0.1930(3) 0.0463(8) Uani 1 1 d . . .
H12A H 0.6907 0.0511 -0.1832 0.056 Uiso 1 1 calc R . .
C13 C 0.5850(5) 0.1902(3) -0.0724(3) 0.0623(12) Uani 1 1 d . . .
C14 C 0.4975(4) 0.2774(3) -0.0151(2) 0.0422(8) Uani 1 1 d . A .
C15 C 0.5838(5) 0.3078(3) 0.0488(3) 0.0545(9) Uani 1 1 d . . .
H15A H 0.6930 0.2747 0.0558 0.065 Uiso 1 1 calc R A .
C16 C 0.5060(5) 0.3877(4) 0.1018(3) 0.0598(11) Uani 1 1 d . A .
H16A H 0.5616 0.4087 0.1459 0.072 Uiso 1 1 calc R . .
C17 C 0.3455(5) 0.4358(3) 0.0886(3) 0.0498(9) Uani 1 1 d . . .
H17A H 0.2937 0.4889 0.1257 0.060 Uiso 1 1 calc R A .
C18 C 0.3372(4) 0.3319(3) -0.0255(3) 0.0412(8) Uani 1 1 d . . .
H18A H 0.2797 0.3131 -0.0701 0.049 Uiso 1 1 calc R A .
C19 C 0.0639(3) 0.6697(2) -0.1872(2) 0.0253(6) Uani 1 1 d . . .
C20 C 0.0718(3) 0.7878(2) -0.2313(2) 0.0248(5) Uani 1 1 d . . .
C21 C 0.0312(4) 0.8668(2) -0.1723(2) 0.0333(6) Uani 1 1 d . . .
H21A H 0.0049 0.8459 -0.1039 0.040 Uiso 1 1 calc R . .
C22 C 0.0293(4) 0.9769(2) -0.2143(2) 0.0352(7) Uani 1 1 d . . .
H22A H 0.0014 1.0291 -0.1737 0.042 Uiso 1 1 calc R . .
C23 C 0.0686(3) 1.0100(2) -0.3159(2) 0.0275(6) Uani 1 1 d . . .
C24 C 0.0565(4) 1.1309(2) -0.3645(2) 0.0330(6) Uani 1 1 d . . .
C25 C 0.1140(4) 0.9303(2) -0.3743(2) 0.0329(6) Uani 1 1 d . . .
H25A H 0.1447 0.9506 -0.4419 0.039 Uiso 1 1 calc R . .
C26 C 0.1140(4) 0.8207(2) -0.3326(2) 0.0299(6) Uani 1 1 d . . .
H26A H 0.1427 0.7684 -0.3731 0.036 Uiso 1 1 calc R . .

loop_
_atom_site_aniso_label
_atom_site_aniso_U_11
_atom_site_aniso_U_22
_atom_site_aniso_U_33
_atom_site_aniso_U_23
_atom_site_aniso_U_13
_atom_site_aniso_U_12
Co1 0.0285(3) 0.0162(3) 0.0227(3) -0.00144(19) 0.0010(2) -0.0102(2)
N1 0.0308(12) 0.0244(12) 0.0336(13) -0.0027(10) 0.0028(10) -0.0091(10)
O1 0.0600(14) 0.0248(10) 0.0230(10) -0.0021(8) 0.0024(9) -0.0218(10)
C1 0.0390(17) 0.0258(15) 0.0476(19) -0.0052(13) 0.0030(14) -0.0105(13)
O1W 0.0550(13) 0.0207(9) 0.0247(10) -0.0038(8) -0.0028(9) -0.0151(9)
Co2 0.0519(4) 0.0203(3) 0.0192(3) -0.0043(2) 0.0045(2) -0.0189(2)
O2 0.0922(19) 0.0244(11) 0.0260(11) -0.0051(9) 0.0068(11) -0.0262(11)
N2 0.0539(16) 0.0302(13) 0.0321(13) -0.0067(11) 0.0021(12) -0.0179(12)
C2 0.0404(18) 0.0297(16) 0.061(2) -0.0126(15) 0.0111(16) -0.0040(14)
O2W 0.0368(11) 0.0283(10) 0.0312(11) 0.0041(8) -0.0055(8) -0.0154(9)
N3 0.0311(13) 0.0331(14) 0.0441(15) -0.0048(11) 0.0092(11) -0.0156(11)
O3 0.102(2) 0.0259(12) 0.0478(15) -0.0067(11) 0.0198(14) -0.0195(13)
C3 0.0330(16) 0.0378(17) 0.0430(18) -0.0093(14) 0.0084(13) -0.0087(13)
O3W 0.0795(17) 0.0354(12) 0.0251(11) -0.0113(9) 0.0098(10) -0.0306(12)
O4 0.093(2) 0.0337(13) 0.0511(16) -0.0011(11) 0.0218(15) -0.0171(13)
C4 0.0297(14) 0.0299(14) 0.0240(13) -0.0015(11) -0.0008(11) -0.0101(12)
N4 0.072(2) 0.0375(15) 0.0323(14) -0.0093(12) 0.0059(13) -0.0176(14)
O5 0.0273(11) 0.0440(13) 0.0541(14) 0.0003(11) 0.0020(10) -0.0127(9)
C5 0.0293(14) 0.0247(14) 0.0326(15) -0.0024(11) 0.0017(12) -0.0078(11)
C6 0.0298(15) 0.0334(15) 0.0259(14) 0.0004(12) -0.0010(11) -0.0114(12)
O6 0.049(2) 0.061(3) 0.069(3) -0.030(2) -0.0040(19) -0.0075(18)
O6' 0.049(2) 0.061(3) 0.069(3) -0.030(2) -0.0040(19) -0.0075(18)
C7 0.0381(16) 0.0309(15) 0.0337(16) -0.0052(12) 0.0047(12) -0.0163(13)
C8 0.058(2) 0.051(2) 0.0386(18) -0.0153(16) 0.0103(16) -0.0235(17)
C9 0.068(2) 0.053(2) 0.054(2) -0.0272(19) 0.0082(19) -0.0257(19)
C10 0.148(5) 0.036(2) 0.064(3) -0.017(2) 0.008(3) -0.037(3)
C11 0.183(6) 0.043(2) 0.043(2) -0.0092(18) 0.027(3) -0.055(3)
C12 0.073(2) 0.0296(16) 0.0331(17) -0.0066(13) -0.0017(16) -0.0098(16)
C13 0.070(3) 0.051(2) 0.056(2) -0.0246(19) -0.027(2) 0.013(2)
C14 0.056(2) 0.0337(17) 0.0340(17) -0.0073(13) -0.0088(15) -0.0075(15)
C15 0.055(2) 0.060(2) 0.049(2) -0.0201(18) -0.0105(17) -0.0078(18)
C16 0.060(2) 0.076(3) 0.057(2) -0.038(2) -0.0062(19) -0.020(2)
C17 0.056(2) 0.055(2) 0.047(2) -0.0269(17) 0.0028(16) -0.0180(17)
C18 0.057(2) 0.0316(16) 0.0377(17) -0.0104(14) -0.0087(15) -0.0120(15)
C19 0.0324(14) 0.0203(13) 0.0227(13) -0.0018(10) 0.0013(11) -0.0095(11)
C20 0.0294(14) 0.0183(13) 0.0260(13) -0.0014(10) -0.0016(11) -0.0084(10)
C21 0.0516(18) 0.0242(14) 0.0242(14) -0.0040(11) 0.0051(13) -0.0137(13)
C22 0.0550(19) 0.0199(13) 0.0321(16) -0.0089(12) 0.0059(13) -0.0121(13)
C23 0.0319(14) 0.0186(13) 0.0307(14) -0.0007(11) -0.0025(11) -0.0085(11)
C24 0.0459(17) 0.0207(14) 0.0314(15) -0.0004(12) -0.0034(13) -0.0115(12)
C25 0.0489(18) 0.0261(14) 0.0242(14) -0.0010(11) 0.0024(12) -0.0159(13)
C26 0.0431(16) 0.0214(13) 0.0269(14) -0.0062(11) 0.0053(12) -0.0123(12)

loop_
_atom_type_symbol
_atom_type_description
_atom_type_scat_dispersion_real
_atom_type_scat_dispersion_imag
_atom_type_scat_source
C C 0.0033 0.0016 'International Tables Vol C Tables 4.2.6.8 and 6.1.1.4'
H H 0.0000 0.0000 'International Tables Vol C Tables 4.2.6.8 and 6.1.1.4'
N N 0.0061 0.0033 'International Tables Vol C Tables 4.2.6.8 and 6.1.1.4'
O O 0.0106 0.0060 'International Tables Vol C Tables 4.2.6.8 and 6.1.1.4'
Co Co 0.3494 0.9721 'International Tables Vol C Tables 4.2.6.8 and 6.1.1.4'

loop_
_geom_angle_atom_site_label_1
_geom_angle_atom_site_label_2
_geom_angle_atom_site_label_3
_geom_angle
_geom_angle_site_symmetry_1
_geom_angle_site_symmetry_3
O2W Co1 O2W 180.0 . 2_764
O2W Co1 O1W 90.67(8) . .
O2W Co1 O1W 89.33(8) 2_764 .
O2W Co1 O1W 89.33(8) . 2_764
O2W Co1 O1W 90.67(8) 2_764 2_764
O1W Co1 O1W 179.999(1) . 2_764
O2W Co1 N1 93.37(9) . .
O2W Co1 N1 86.63(9) 2_764 .
O1W Co1 N1 89.40(9) . .
O1W Co1 N1 90.60(9) 2_764 .
O2W Co1 N1 86.63(9) . 2_764
O2W Co1 N1 93.37(9) 2_764 2_764
O1W Co1 N1 90.60(9) . 2_764
O1W Co1 N1 89.40(9) 2_764 2_764
N1 Co1 N1 180.00(5) . 2_764
C1 N1 C5 117.8(3) . .
C1 N1 Co1 123.7(2) . .
C5 N1 Co1 117.99(18) . .
C19 O1 Co2 130.30(18) . .
N1 C1 C2 122.7(3) . .
O3W Co2 O3W 180.0 . 2_565
O3W Co2 O1 88.86(8) . .
O3W Co2 O1 91.14(8) 2_565 .
O3W Co2 O1 91.14(8) . 2_565
O3W Co2 O1 88.86(8) 2_565 2_565
O1 Co2 O1 180.0 . 2_565
O3W Co2 N2 89.49(10) . .
O3W Co2 N2 90.51(10) 2_565 .
O1 Co2 N2 91.32(9) . .
O1 Co2 N2 88.68(9) 2_565 .
O3W Co2 N2 90.51(10) . 2_565
O3W Co2 N2 89.49(10) 2_565 2_565
O1 Co2 N2 88.68(9) . 2_565
O1 Co2 N2 91.32(9) 2_565 2_565
N2 Co2 N2 180.0 . 2_565
C17 N2 C18 116.6(3) . .
C17 N2 Co2 121.5(2) . .
C18 N2 Co2 121.8(2) . .
C3 C2 C1 119.1(3) . .
C6 N3 C7 121.9(2) . .
C2 C3 C4 119.2(3) . .
C5 C4 C3 117.9(3) . .
C5 C4 C6 122.9(3) . .
C3 C4 C6 119.1(3) . .
C13 N4 C12 124.2(4) . .
N1 C5 C4 123.3(3) . .
O5 C6 N3 122.7(3) . .
O5 C6 C4 119.1(3) . .
N3 C6 C4 118.2(2) . .
N3 C7 C8 110.7(3) . .
N3 C7 C12 111.6(3) . .
C8 C7 C12 109.9(3) . .
C9 C8 C7 111.9(3) . .
C10 C9 C8 110.6(3) . .
C9 C10 C11 110.5(4) . .
C12 C11 C10 111.0(4) . .
N4 C12 C11 111.7(3) . .
N4 C12 C7 110.2(3) . .
C11 C12 C7 109.4(3) . .
O6 C13 N4 117.3(4) . .
O6 C13 O6' 39.5(4) . .
N4 C13 O6' 122.1(4) . .
O6 C13 C14 120.1(4) . .
N4 C13 C14 119.3(4) . .
O6' C13 C14 114.1(4) . .
C18 C14 C15 118.1(3) . .
C18 C14 C13 123.8(3) . .
C15 C14 C13 118.1(3) . .
C16 C15 C14 119.1(4) . .
C17 C16 C15 119.0(3) . .
N2 C17 C16 123.4(3) . .
N2 C18 C14 123.8(3) . .
O2 C19 O1 125.1(2) . .
O2 C19 C20 118.1(2) . .
O1 C19 C20 116.7(2) . .
C21 C20 C26 118.5(2) . .
C21 C20 C19 120.5(2) . .
C26 C20 C19 120.9(2) . .
C20 C21 C22 120.6(3) . .
C21 C22 C23 120.8(3) . .
C22 C23 C25 118.7(3) . .
C22 C23 C24 121.4(3) . .
C25 C23 C24 119.8(3) . .
O3 C24 O4 123.0(3) . .
O3 C24 C23 118.5(3) . .
O4 C24 C23 118.5(3) . .
C26 C25 C23 120.4(3) . .
C25 C26 C20 120.9(3) . .

loop_
_geom_bond_atom_site_label_1
_geom_bond_atom_site_label_2
_geom_bond_distance
_geom_bond_site_symmetry_2
Co1 O2W 2.0599(19) .
Co1 O2W 2.0599(19) 2_764
Co1 O1W 2.0877(18) .
Co1 O1W 2.0877(18) 2_764
Co1 N1 2.174(2) .
Co1 N1 2.174(2) 2_764
N1 C1 1.332(4) .
N1 C5 1.343(4) .
O1 C19 1.255(3) .
O1 Co2 2.0889(18) .
C1 C2 1.381(5) .
Co2 O3W 2.066(2) .
Co2 O3W 2.066(2) 2_565
Co2 O1 2.0889(18) 2_565
Co2 N2 2.237(3) .
Co2 N2 2.237(3) 2_565
O2 C19 1.250(3) .
N2 C17 1.341(4) .
N2 C18 1.341(4) .
C2 C3 1.376(5) .
N3 C6 1.336(4) .
N3 C7 1.461(4) .
O3 C24 1.238(4) .
C3 C4 1.388(4) .
O4 C24 1.273(4) .
C4 C5 1.382(4) .
C4 C6 1.503(4) .
N4 C13 1.307(5) .
N4 C12 1.461(4) .
O5 C6 1.228(4) .
O6 C13 1.161(6) .
O6' C13 1.464(9) .
C7 C8 1.521(4) .
C7 C12 1.528(4) .
C8 C9 1.518(5) .
C9 C10 1.509(6) .
C10 C11 1.535(6) .
C11 C12 1.518(6) .
C13 C14 1.501(5) .
C14 C18 1.376(5) .
C14 C15 1.381(5) .
C15 C16 1.374(5) .
C16 C17 1.369(6) .
C19 C20 1.510(4) .
C20 C21 1.383(4) .
C20 C26 1.390(4) .
C21 C22 1.385(4) .
C22 C23 1.386(4) .
C23 C25 1.386(4) .
C23 C24 1.507(4) .
C25 C26 1.383(4) .
